data_4343297
loop_
_publ_author_name
'Zamorano, Ana'
'Rend\'on, Nuria'
'Valpuesta, Jos\'e E V'
'\'Alvarez, Eleuterio'
'Carmona, Ernesto'

_publ_section_title
;
 Synthesis and Reactivity toward H2 of (\h(5)-C5Me5)Rh(III) Complexes with
 Bulky Aminopyridinate Ligands.
;
_journal_issue 13
_journal_name_full 'Inorganic chemistry'
_journal_page_first 6573
_journal_page_last 6581
_journal_paper_doi 10.1021/acs.inorgchem.5b00905
_journal_volume 54
_journal_year 2015
_chemical_formula_moiety 'C32 H12 B F24, C31 H36 N2 Rh'
_chemical_formula_sum 'C63 H48 B F24 N2 Rh'
_chemical_formula_weight 1402.75
_chemical_name_systematic
; 
 ? 
;
_space_group_IT_number 9
_symmetry_cell_setting monoclinic
_symmetry_space_group_name_Hall 'C -2yc'
_symmetry_space_group_name_H-M 'C 1 c 1'
_atom_sites_solution_hydrogens geom
_atom_sites_solution_primary direct
_atom_sites_solution_secondary difmap
_audit_creation_method SHELXL-97
_cell_angle_alpha 90.00
_cell_angle_beta 99.187(2)
_cell_angle_gamma 90.00
_cell_formula_units_Z 4
_cell_length_a 22.0183(10)
_cell_length_b 12.7548(10)
_cell_length_c 22.0821(13)
_cell_measurement_reflns_used 9961
_cell_measurement_temperature 173(2)
_cell_measurement_theta_max 22.30
_cell_measurement_theta_min 2.43
_cell_volume 6122.0(7)
_computing_cell_refinement 'APEX2 Software Suite (Bruker, 2007)'
_computing_data_collection 'APEX2 Software Suite (Bruker, 2007)'
_computing_data_reduction 'APEX2 Software Suite (Bruker, 2007)'
_computing_molecular_graphics 'SHELXTL (Sheldrick, 2008)'
_computing_publication_material 'SHELXTL and publCIF (Westrip, 2010)'
_computing_structure_refinement 'SHELXL97 (Sheldrick, 2008)'
_computing_structure_solution 'SIR2002 (Burla et al., 2003)'
_diffrn_ambient_temperature 173(2)
_diffrn_detector_area_resol_mean 8.26
_diffrn_measured_fraction_theta_full 1.000
_diffrn_measured_fraction_theta_max 1.000
_diffrn_measurement_device_type
;
 Bruker-Nonius X8kappa APEX II CCD area detector
;
_diffrn_measurement_method 'phi and omega scans with narrow frames'
_diffrn_radiation_monochromator graphite
_diffrn_radiation_source 'fine-focus sealed tube'
_diffrn_radiation_type MoK\a
_diffrn_radiation_wavelength 0.71073
_diffrn_reflns_av_R_equivalents 0.0579
_diffrn_reflns_av_sigmaI/netI 0.0477
_diffrn_reflns_limit_h_max 26
_diffrn_reflns_limit_h_min -26
_diffrn_reflns_limit_k_max 12
_diffrn_reflns_limit_k_min -15
_diffrn_reflns_limit_l_max 26
_diffrn_reflns_limit_l_min -26
_diffrn_reflns_number 62233
_diffrn_reflns_theta_full 25.25
_diffrn_reflns_theta_max 25.25
_diffrn_reflns_theta_min 1.85
_diffrn_standards_decay_% 0
_exptl_absorpt_coefficient_mu 0.394
_exptl_absorpt_correction_T_max 0.9692
_exptl_absorpt_correction_T_min 0.9447
_exptl_absorpt_correction_type multi-scan
_exptl_absorpt_process_details
;
program SADABS, Bruker (2001).
;
_exptl_crystal_colour green
_exptl_crystal_density_diffrn 1.522
_exptl_crystal_density_method 'not measured'
_exptl_crystal_description needle
_exptl_crystal_F_000 2824
_exptl_crystal_size_max 0.16
_exptl_crystal_size_mid 0.12
_exptl_crystal_size_min 0.08
_refine_diff_density_max 0.548
_refine_diff_density_min -0.409
_refine_diff_density_rms 0.055
_refine_ls_abs_structure_details 'Flack H D (1983), Acta Cryst. A39, 876-881'
_refine_ls_abs_structure_Flack -0.025(18)
_refine_ls_extinction_method none
_refine_ls_goodness_of_fit_ref 1.031
_refine_ls_hydrogen_treatment constr
_refine_ls_matrix_type fullcycle
_refine_ls_number_parameters 829
_refine_ls_number_reflns 10887
_refine_ls_number_restraints 2
_refine_ls_restrained_S_all 1.031
_refine_ls_R_factor_all 0.0544
_refine_ls_R_factor_gt 0.0398
_refine_ls_shift/su_max 0.002
_refine_ls_shift/su_mean 0.000
_refine_ls_structure_factor_coef Fsqd
_refine_ls_weighting_details 'calc w=1/[\s^2^(Fo^2^)+(0.0428P)^2^+5.1085P] where P=(Fo^2^+2Fc^2^)/3'
_refine_ls_weighting_scheme calc
_refine_ls_wR_factor_gt 0.0837
_refine_ls_wR_factor_ref 0.0893
_reflns_number_gt 9308
_reflns_number_total 10887
_reflns_threshold_expression >2sigma(I)
_cod_data_source_file ic5b00905_si_001.cif
_cod_data_source_block 1b.BArF
_cod_depositor_comments
;
The following automatic conversions were performed:

'_symmetry_cell_setting' value 'Monoclinic' changed to 'monoclinic'
according to
/usr/data/users/saulius/crontab/automatic-downloads/rss-feeds/ACS/lib/dictionaries/cif_core.dic
dictionary named 'cif_core.dic' version 2.4.2 from 2011-04-26.

Automatic conversion script
Id: cif_fix_values 3271 2015-04-21 07:52:19Z andrius 

 Adding full bibliography for 4343295--4343303.cif.
;
_cod_original_sg_symbol_H-M 'C c'
_cod_database_code 4343297

loop_
_symmetry_equiv_pos_as_xyz
'x, y, z'
'x, -y, z+1/2'
'x+1/2, y+1/2, z'
'x+1/2, -y+1/2, z+1/2'

loop_
_atom_site_label
_atom_site_type_symbol
_atom_site_fract_x
_atom_site_fract_y
_atom_site_fract_z
_atom_site_U_iso_or_equiv
_atom_site_adp_type
_atom_site_occupancy
_atom_site_symmetry_multiplicity
_atom_site_calc_flag
_atom_site_refinement_flags
Rh1 Rh 0.59273(2) 0.72095(2) 0.89698(2) 0.02903(7) Uani 1 1 d .
N2 N 0.67344(16) 0.6553(3) 0.92704(17) 0.0345(9) Uani 1 1 d .
N1 N 0.66960(16) 0.7892(3) 0.86377(17) 0.0311(8) Uani 1 1 d .
C1 C 0.70914(18) 0.7263(3) 0.90236(18) 0.0336(9) Uani 1 1 d .
C2 C 0.77193(18) 0.7419(3) 0.9106(2) 0.0382(10) Uani 1 1 d .
H2 H 0.7994 0.6985 0.9371 0.046 Uiso 1 1 calc R
C3 C 0.7932(2) 0.8251(4) 0.8780(2) 0.0511(12) Uani 1 1 d .
H3 H 0.8360 0.8402 0.8836 0.061 Uiso 1 1 calc R
C4 C 0.75299(19) 0.8849(4) 0.8383(2) 0.0479(12) Uani 1 1 d .
H4 H 0.7683 0.9383 0.8148 0.058 Uiso 1 1 calc R
C5 C 0.69055(18) 0.8677(3) 0.83235(19) 0.0349(9) Uani 1 1 d .
C6 C 0.64407(18) 0.9260(3) 0.78842(19) 0.0357(10) Uani 1 1 d .
C7 C 0.62451(19) 1.0258(3) 0.80340(19) 0.0385(10) Uani 1 1 d .
C8 C 0.5798(2) 1.0763(4) 0.7618(2) 0.0453(11) Uani 1 1 d .
H8 H 0.5650 1.1430 0.7718 0.054 Uiso 1 1 calc R
C9 C 0.5566(2) 1.0306(4) 0.7063(2) 0.0472(11) Uani 1 1 d .
H9 H 0.5266 1.0665 0.6781 0.057 Uiso 1 1 calc R
C10 C 0.5770(2) 0.9321(4) 0.6915(2) 0.0455(11) Uani 1 1 d .
H10 H 0.5609 0.9014 0.6532 0.055 Uiso 1 1 calc R
C11 C 0.6205(2) 0.8782(3) 0.73203(19) 0.0396(10) Uani 1 1 d .
C12 C 0.6508(2) 1.0783(4) 0.8622(2) 0.0506(12) Uani 1 1 d .
H12A H 0.6602 1.0254 0.8946 0.076 Uiso 1 1 calc R
H12B H 0.6209 1.1284 0.8737 0.076 Uiso 1 1 calc R
H12C H 0.6886 1.1154 0.8570 0.076 Uiso 1 1 calc R
C13 C 0.6434(3) 0.7720(4) 0.7151(2) 0.0599(14) Uani 1 1 d .
H13A H 0.6284 0.7179 0.7405 0.090 Uiso 1 1 calc R
H13B H 0.6884 0.7718 0.7220 0.090 Uiso 1 1 calc R
H13C H 0.6281 0.7576 0.6717 0.090 Uiso 1 1 calc R
C14 C 0.69590(19) 0.5802(3) 0.9725(2) 0.0329(10) Uani 1 1 d .
C15 C 0.68931(18) 0.4732(3) 0.9556(2) 0.0375(10) Uani 1 1 d .
C16 C 0.7065(2) 0.3975(4) 1.0002(2) 0.0521(12) Uani 1 1 d .
H16 H 0.7018 0.3254 0.9898 0.062 Uiso 1 1 calc R
C17 C 0.7303(2) 0.4259(4) 1.0589(2) 0.0560(13) Uani 1 1 d .
H17 H 0.7416 0.3732 1.0890 0.067 Uiso 1 1 calc R
C18 C 0.7381(2) 0.5311(4) 1.0750(2) 0.0506(12) Uani 1 1 d .
H18 H 0.7552 0.5498 1.1158 0.061 Uiso 1 1 calc R
C19 C 0.72090(18) 0.6086(3) 1.03177(19) 0.0375(10) Uani 1 1 d .
C20 C 0.6648(2) 0.4412(4) 0.8911(2) 0.0507(12) Uani 1 1 d .
H20A H 0.6682 0.3650 0.8872 0.076 Uiso 1 1 calc R
H20B H 0.6886 0.4757 0.8629 0.076 Uiso 1 1 calc R
H20C H 0.6215 0.4620 0.8810 0.076 Uiso 1 1 calc R
C21 C 0.7274(2) 0.7234(4) 1.0508(2) 0.0523(12) Uani 1 1 d .
H21A H 0.7641 0.7531 1.0374 0.078 Uiso 1 1 calc R
H21B H 0.7313 0.7287 1.0955 0.078 Uiso 1 1 calc R
H21C H 0.6909 0.7623 1.0317 0.078 Uiso 1 1 calc R
C22 C 0.5047(2) 0.6531(4) 0.8658(2) 0.0358(11) Uani 1 1 d .
C23 C 0.51993(19) 0.6425(3) 0.93135(19) 0.0363(10) Uani 1 1 d .
C24 C 0.52619(18) 0.7446(3) 0.95642(19) 0.0314(9) Uani 1 1 d .
C25 C 0.51511(19) 0.8194(3) 0.9061(2) 0.0356(10) Uani 1 1 d .
C26 C 0.50077(17) 0.7618(4) 0.85012(19) 0.0376(10) Uani 1 1 d .
C27 C 0.4931(2) 0.5636(4) 0.8218(2) 0.0523(14) Uani 1 1 d .
H27A H 0.4500 0.5418 0.8180 0.078 Uiso 1 1 calc R
H27B H 0.5199 0.5046 0.8369 0.078 Uiso 1 1 calc R
H27C H 0.5019 0.5855 0.7815 0.078 Uiso 1 1 calc R
C28 C 0.5264(2) 0.5427(3) 0.9677(2) 0.0503(12) Uani 1 1 d .
H28A H 0.5593 0.5505 1.0030 0.075 Uiso 1 1 calc R
H28B H 0.5365 0.4851 0.9417 0.075 Uiso 1 1 calc R
H28C H 0.4876 0.5272 0.9823 0.075 Uiso 1 1 calc R
C29 C 0.5411(2) 0.7715(4) 1.02258(19) 0.0460(11) Uani 1 1 d .
H29A H 0.5037 0.7673 1.0413 0.069 Uiso 1 1 calc R
H29B H 0.5577 0.8429 1.0270 0.069 Uiso 1 1 calc R
H29C H 0.5718 0.7221 1.0431 0.069 Uiso 1 1 calc R
C30 C 0.5171(2) 0.9357(3) 0.9128(2) 0.0487(12) Uani 1 1 d .
H30A H 0.5262 0.9675 0.8749 0.073 Uiso 1 1 calc R
H30B H 0.5493 0.9550 0.9470 0.073 Uiso 1 1 calc R
H30C H 0.4772 0.9610 0.9211 0.073 Uiso 1 1 calc R
C31 C 0.4824(2) 0.8073(4) 0.7876(2) 0.0531(13) Uani 1 1 d .
H31A H 0.4972 0.7619 0.7572 0.080 Uiso 1 1 calc R
H31B H 0.5004 0.8773 0.7861 0.080 Uiso 1 1 calc R
H31C H 0.4375 0.8124 0.7784 0.080 Uiso 1 1 calc R
F1 F 0.88440(16) 0.5991(2) 0.00502(15) 0.0721(10) Uani 1 1 d .
F2 F 0.89473(18) 0.5867(2) 0.10155(17) 0.0759(11) Uani 1 1 d .
F3 F 0.97018(12) 0.5563(2) 0.05569(14) 0.0629(8) Uani 1 1 d .
F4 F 0.86422(16) 0.2809(2) -0.12140(12) 0.0704(9) Uani 1 1 d .
F5 F 0.86977(17) 0.1336(2) -0.07968(13) 0.0753(10) Uani 1 1 d .
F6 F 0.78598(13) 0.2190(4) -0.09053(14) 0.0954(14) Uani 1 1 d .
F7 F 0.8104(3) -0.2215(3) 0.21256(19) 0.155(3) Uani 1 1 d .
F8 F 0.8266(2) -0.1241(3) 0.28645(17) 0.1096(17) Uani 1 1 d .
F9 F 0.73891(18) -0.1700(4) 0.2537(2) 0.1265(18) Uani 1 1 d .
F10 F 0.62440(13) -0.0063(3) 0.06763(15) 0.0762(10) Uani 1 1 d .
F11 F 0.64698(17) 0.1505(3) 0.0592(2) 0.1126(16) Uani 1 1 d .
F12 F 0.68435(17) 0.0394(6) 0.00769(14) 0.155(3) Uani 1 1 d .
F13 F 1.16990(13) 0.0796(3) 0.18844(18) 0.0849(11) Uani 1 1 d .
F14 F 1.13201(13) 0.2311(3) 0.16389(15) 0.0727(9) Uani 1 1 d .
F15 F 1.12726(12) 0.1694(3) 0.25134(13) 0.0621(8) Uani 1 1 d .
F16 F 1.04203(17) -0.1826(3) 0.06927(18) 0.0848(11) Uani 1 1 d .
F17 F 0.98692(19) -0.2262(2) 0.13565(15) 0.0818(11) Uani 1 1 d .
F18 F 0.94519(15) -0.1627(2) 0.05048(14) 0.0716(9) Uani 1 1 d .
F19 F 0.80890(18) 0.5436(3) 0.24623(18) 0.0940(12) Uani 1 1 d .
F20 F 0.74707(13) 0.4313(3) 0.26928(18) 0.0849(11) Uani 1 1 d .
F21 F 0.80614(15) 0.5070(3) 0.34003(15) 0.0838(11) Uani 1 1 d .
F22 F 0.95723(13) 0.1712(3) 0.41491(13) 0.0706(9) Uani 1 1 d .
F23 F 1.03206(12) 0.2105(3) 0.37154(12) 0.0618(8) Uani 1 1 d .
F24 F 0.99403(17) 0.3252(2) 0.42419(13) 0.0835(11) Uani 1 1 d .
C32 C 0.88330(16) 0.2600(3) 0.09696(17) 0.0244(8) Uani 1 1 d .
C33 C 0.89653(16) 0.3675(3) 0.09921(17) 0.0263(8) Uani 1 1 d .
H33 H 0.9086 0.3998 0.1380 0.032 Uiso 1 1 calc R
C34 C 0.89258(17) 0.4281(3) 0.04678(18) 0.0281(8) Uani 1 1 d .
C35 C 0.87569(17) 0.3843(3) -0.01116(18) 0.0317(9) Uani 1 1 d .
H35 H 0.8723 0.4264 -0.0470 0.038 Uiso 1 1 calc R
C36 C 0.86405(16) 0.2784(3) -0.01508(17) 0.0302(8) Uani 1 1 d .
C37 C 0.86852(16) 0.2174(3) 0.03774(16) 0.0264(8) Uani 1 1 d .
H37 H 0.8613 0.1442 0.0336 0.032 Uiso 1 1 calc R
C38 C 0.9099(2) 0.5417(3) 0.0522(2) 0.0392(10) Uani 1 1 d .
C39 C 0.84527(19) 0.2287(3) -0.07655(18) 0.0370(9) Uani 1 1 d .
C40 C 0.82805(16) 0.1052(3) 0.15287(16) 0.0224(8) Uani 1 1 d .
C41 C 0.83017(16) 0.0212(3) 0.19451(16) 0.0261(8) Uani 1 1 d .
H41 H 0.8659 0.0128 0.2245 0.031 Uiso 1 1 calc R
C42 C 0.78254(19) -0.0495(3) 0.19355(18) 0.0289(9) Uani 1 1 d .
C43 C 0.72868(18) -0.0385(3) 0.15162(17) 0.0314(9) Uani 1 1 d .
H43 H 0.6955 -0.0862 0.1510 0.038 Uiso 1 1 calc R
C44 C 0.72505(17) 0.0449(3) 0.11051(17) 0.0322(9) Uani 1 1 d .
C45 C 0.77339(17) 0.1152(3) 0.11223(17) 0.0275(8) Uani 1 1 d .
H45 H 0.7689 0.1726 0.0844 0.033 Uiso 1 1 calc R
C46 C 0.7892(2) -0.1406(3) 0.23568(19) 0.0373(10) Uani 1 1 d .
C47 C 0.6710(2) 0.0558(4) 0.0619(2) 0.0497(12) Uani 1 1 d .
C48 C 0.94989(16) 0.1105(3) 0.15358(16) 0.0238(8) Uani 1 1 d .
C49 C 1.00922(17) 0.1511(3) 0.17253(16) 0.0267(8) Uani 1 1 d .
H49 H 1.0133 0.2202 0.1887 0.032 Uiso 1 1 calc R
C50 C 1.06205(17) 0.0941(3) 0.16846(16) 0.0283(8) Uani 1 1 d .
C51 C 1.05813(19) -0.0055(3) 0.14284(18) 0.0345(9) Uani 1 1 d .
H51 H 1.0941 -0.0450 0.1397 0.041 Uiso 1 1 calc R
C52 C 1.0005(2) -0.0453(3) 0.12207(18) 0.0319(9) Uani 1 1 d .
C53 C 0.94726(19) 0.0108(3) 0.12779(17) 0.0304(9) Uani 1 1 d .
H53 H 0.9083 -0.0199 0.1137 0.037 Uiso 1 1 calc R
C54 C 1.12243(19) 0.1423(4) 0.1926(2) 0.0419(11) Uani 1 1 d .
C55 C 0.9939(2) -0.1535(4) 0.0944(2) 0.0464(11) Uani 1 1 d .
C56 C 0.89292(16) 0.2469(3) 0.22127(17) 0.0242(8) Uani 1 1 d .
C57 C 0.85055(17) 0.3267(3) 0.22771(18) 0.0279(8) Uani 1 1 d .
H57 H 0.8201 0.3436 0.1936 0.034 Uiso 1 1 calc R
C58 C 0.85139(17) 0.3820(3) 0.28204(18) 0.0303(9) Uani 1 1 d .
C59 C 0.89399(17) 0.3594(3) 0.33340(18) 0.0314(9) Uani 1 1 d .
H59 H 0.8947 0.3971 0.3706 0.038 Uiso 1 1 calc R
C60 C 0.93567(17) 0.2794(3) 0.32855(16) 0.0270(8) Uani 1 1 d .
C61 C 0.93463(16) 0.2247(3) 0.27415(16) 0.0251(8) Uani 1 1 d .
H61 H 0.9635 0.1698 0.2728 0.030 Uiso 1 1 calc R
C62 C 0.8041(2) 0.4665(3) 0.2847(2) 0.0431(11) Uani 1 1 d .
C63 C 0.9796(2) 0.2484(3) 0.38430(19) 0.0353(10) Uani 1 1 d .
B1 B 0.88844(19) 0.1817(3) 0.15682(19) 0.0235(9) Uani 1 1 d .

loop_
_atom_site_aniso_label
_atom_site_aniso_U_11
_atom_site_aniso_U_22
_atom_site_aniso_U_33
_atom_site_aniso_U_23
_atom_site_aniso_U_13
_atom_site_aniso_U_12
Rh1 0.02502(13) 0.03062(13) 0.03043(14) 0.00681(17) 0.00133(9) -0.00217(16)
N2 0.029(2) 0.037(2) 0.037(2) 0.0067(17) 0.0013(16) -0.0027(16)
N1 0.0266(18) 0.032(2) 0.034(2) 0.0130(16) 0.0001(15) 0.0008(15)
C1 0.035(2) 0.033(2) 0.033(2) 0.0025(19) 0.0071(17) 0.0020(19)
C2 0.028(2) 0.043(2) 0.041(2) 0.0127(19) 0.0004(18) 0.0029(18)
C3 0.023(2) 0.061(3) 0.071(3) 0.014(3) 0.013(2) -0.001(2)
C4 0.034(2) 0.055(3) 0.055(3) 0.022(2) 0.010(2) -0.002(2)
C5 0.035(2) 0.032(2) 0.038(2) 0.0078(18) 0.0049(18) -0.0052(18)
C6 0.032(2) 0.034(2) 0.040(2) 0.0145(19) 0.0029(18) -0.0047(18)
C7 0.033(2) 0.045(2) 0.037(2) 0.0129(19) 0.0027(18) -0.0035(19)
C8 0.044(3) 0.040(2) 0.050(3) 0.012(2) 0.001(2) 0.001(2)
C9 0.047(3) 0.048(3) 0.042(3) 0.022(2) -0.006(2) 0.005(2)
C10 0.047(3) 0.048(3) 0.038(2) 0.009(2) -0.003(2) -0.011(2)
C11 0.045(3) 0.036(2) 0.038(2) 0.0070(19) 0.006(2) -0.0097(19)
C12 0.048(3) 0.054(3) 0.047(3) 0.000(2) -0.002(2) 0.000(2)
C13 0.081(4) 0.043(3) 0.053(3) -0.001(2) 0.001(3) 0.009(3)
C14 0.023(2) 0.035(2) 0.041(3) 0.006(2) 0.0059(19) -0.0008(18)
C15 0.031(2) 0.035(2) 0.048(3) 0.0090(19) 0.0104(19) 0.0029(18)
C16 0.043(3) 0.037(2) 0.078(4) 0.015(2) 0.018(3) 0.008(2)
C17 0.051(3) 0.056(3) 0.060(3) 0.030(3) 0.006(2) 0.020(2)
C18 0.043(3) 0.076(4) 0.031(2) 0.013(2) 0.002(2) 0.009(2)
C19 0.030(2) 0.045(2) 0.038(2) 0.0068(19) 0.0070(18) 0.0082(18)
C20 0.052(3) 0.041(3) 0.060(3) -0.004(2) 0.011(2) -0.008(2)
C21 0.059(3) 0.053(3) 0.044(3) -0.012(2) 0.005(2) 0.005(2)
C22 0.029(2) 0.044(3) 0.035(3) 0.001(2) 0.0035(19) -0.009(2)
C23 0.034(2) 0.039(2) 0.037(2) 0.0048(19) 0.0067(18) -0.0070(18)
C24 0.024(2) 0.033(2) 0.036(2) 0.0023(17) 0.0018(17) -0.0025(16)
C25 0.025(2) 0.039(2) 0.044(3) 0.010(2) 0.0088(19) 0.0039(18)
C26 0.0203(19) 0.054(3) 0.037(2) 0.012(2) -0.0004(17) -0.0025(18)
C27 0.054(3) 0.055(3) 0.045(3) -0.011(3) -0.002(3) -0.016(3)
C28 0.051(3) 0.041(3) 0.058(3) 0.018(2) 0.007(2) -0.007(2)
C29 0.046(3) 0.058(3) 0.034(2) 0.002(2) 0.0070(19) -0.003(2)
C30 0.040(3) 0.037(2) 0.072(3) 0.009(2) 0.018(2) 0.004(2)
C31 0.041(3) 0.074(3) 0.043(3) 0.021(2) 0.003(2) 0.003(2)
F1 0.100(3) 0.0328(14) 0.071(2) 0.0225(14) -0.0260(18) -0.0058(15)
F2 0.123(3) 0.0302(15) 0.087(2) -0.0098(16) 0.053(2) -0.0200(17)
F3 0.0463(17) 0.0463(16) 0.092(2) 0.0065(15) -0.0011(15) -0.0198(12)
F4 0.104(2) 0.079(2) 0.0283(14) -0.0047(14) 0.0128(15) -0.0254(19)
F5 0.125(3) 0.0538(18) 0.0413(16) -0.0132(14) -0.0058(17) 0.0158(18)
F6 0.0376(16) 0.187(4) 0.0601(19) -0.067(2) 0.0035(14) -0.023(2)
F7 0.351(8) 0.047(2) 0.083(3) 0.027(2) 0.085(4) 0.079(3)
F8 0.147(4) 0.084(3) 0.075(2) 0.054(2) -0.054(2) -0.054(3)
F9 0.072(2) 0.145(4) 0.162(4) 0.118(3) 0.019(2) -0.018(2)
F10 0.0463(17) 0.094(2) 0.078(2) 0.0100(18) -0.0222(15) -0.0310(16)
F11 0.076(2) 0.073(2) 0.161(4) 0.041(2) -0.067(2) -0.0090(19)
F12 0.065(2) 0.367(8) 0.0274(18) -0.008(3) -0.0078(16) -0.003(3)
F13 0.0309(16) 0.096(3) 0.124(3) -0.035(2) 0.0021(17) 0.0195(17)
F14 0.0515(18) 0.085(2) 0.077(2) 0.0263(18) -0.0037(15) -0.0320(16)
F15 0.0454(16) 0.094(2) 0.0444(17) -0.0068(16) -0.0016(13) -0.0130(15)
F16 0.095(3) 0.061(2) 0.108(3) -0.039(2) 0.047(2) 0.0129(19)
F17 0.154(3) 0.0264(14) 0.067(2) 0.0027(14) 0.022(2) -0.0027(18)
F18 0.090(2) 0.0450(17) 0.072(2) -0.0289(15) -0.0091(18) 0.0121(16)
F19 0.118(3) 0.0524(19) 0.120(3) 0.029(2) 0.044(2) 0.050(2)
F20 0.0407(17) 0.080(2) 0.128(3) -0.039(2) -0.0049(18) 0.0252(16)
F21 0.090(2) 0.086(2) 0.070(2) -0.0414(18) -0.0068(17) 0.0511(19)
F22 0.0648(19) 0.083(2) 0.0598(19) 0.0425(17) -0.0030(15) -0.0049(16)
F23 0.0398(15) 0.102(2) 0.0400(15) 0.0017(15) -0.0038(12) 0.0206(15)
F24 0.122(3) 0.0535(17) 0.0552(19) -0.0264(15) -0.0471(18) 0.0276(18)
C32 0.0191(17) 0.0257(19) 0.0286(19) 0.0007(15) 0.0043(15) 0.0015(14)
C33 0.0227(19) 0.0278(19) 0.027(2) -0.0007(16) -0.0001(15) -0.0029(15)
C34 0.0249(19) 0.0257(19) 0.033(2) 0.0039(17) 0.0033(16) -0.0026(15)
C35 0.030(2) 0.034(2) 0.030(2) 0.0096(18) 0.0029(17) 0.0001(17)
C36 0.0232(19) 0.037(2) 0.030(2) -0.0012(18) 0.0024(15) -0.0033(17)
C37 0.0265(19) 0.0263(19) 0.0262(19) 0.0001(17) 0.0034(15) -0.0023(16)
C38 0.040(3) 0.036(2) 0.039(3) 0.009(2) -0.002(2) -0.0049(19)
C39 0.038(2) 0.045(2) 0.028(2) 0.003(2) 0.0043(17) -0.004(2)
C40 0.0236(19) 0.0197(17) 0.0235(19) -0.0024(14) 0.0028(15) 0.0002(15)
C41 0.0249(19) 0.029(2) 0.0237(19) -0.0006(16) 0.0030(15) -0.0001(16)
C42 0.035(2) 0.025(2) 0.026(2) 0.0020(17) 0.0030(17) -0.0024(17)
C43 0.029(2) 0.033(2) 0.033(2) -0.0063(17) 0.0062(17) -0.0119(17)
C44 0.029(2) 0.039(2) 0.027(2) -0.0006(18) 0.0010(16) -0.0007(18)
C45 0.028(2) 0.0235(19) 0.030(2) 0.0026(16) 0.0028(16) 0.0007(16)
C46 0.045(3) 0.033(2) 0.035(2) 0.0035(19) 0.009(2) -0.010(2)
C47 0.038(3) 0.062(3) 0.045(3) 0.012(2) -0.006(2) -0.013(2)
C48 0.0256(19) 0.0247(19) 0.0208(19) -0.0004(15) 0.0028(15) 0.0031(15)
C49 0.031(2) 0.0233(18) 0.026(2) 0.0015(16) 0.0062(16) -0.0027(16)
C50 0.028(2) 0.034(2) 0.0217(19) 0.0025(16) 0.0032(15) 0.0057(16)
C51 0.041(2) 0.036(2) 0.028(2) 0.0074(18) 0.0106(18) 0.0154(19)
C52 0.046(3) 0.026(2) 0.024(2) 0.0005(16) 0.0078(18) 0.0090(19)
C53 0.038(2) 0.0240(19) 0.029(2) 0.0015(16) 0.0051(17) 0.0002(17)
C54 0.027(2) 0.061(3) 0.037(3) 0.000(2) 0.0036(18) 0.010(2)
C55 0.064(3) 0.035(2) 0.040(3) -0.001(2) 0.009(2) 0.014(2)
C56 0.0248(19) 0.0202(18) 0.0268(19) 0.0022(14) 0.0018(15) -0.0011(14)
C57 0.0239(19) 0.0287(19) 0.031(2) 0.0019(17) 0.0024(16) 0.0021(16)
C58 0.029(2) 0.029(2) 0.033(2) -0.0024(17) 0.0062(17) 0.0047(16)
C59 0.034(2) 0.0266(19) 0.034(2) -0.0073(17) 0.0072(17) -0.0031(17)
C60 0.0292(19) 0.0260(18) 0.0245(18) 0.0028(17) 0.0002(15) -0.0017(17)
C61 0.0275(19) 0.0200(17) 0.0277(19) 0.0003(16) 0.0042(15) 0.0034(16)
C62 0.054(3) 0.034(2) 0.040(3) -0.006(2) 0.004(2) 0.015(2)
C63 0.041(2) 0.038(2) 0.025(2) -0.0010(17) 0.0002(17) 0.0024(17)
B1 0.021(2) 0.025(2) 0.024(2) -0.0022(17) 0.0031(16) -0.0029(17)

loop_
_atom_type_symbol
_atom_type_description
_atom_type_scat_dispersion_real
_atom_type_scat_dispersion_imag
_atom_type_scat_source
C C 0.0033 0.0016 'International Tables Vol C Tables 4.2.6.8 and 6.1.1.4'
H H 0.0000 0.0000 'International Tables Vol C Tables 4.2.6.8 and 6.1.1.4'
B B 0.0013 0.0007 'International Tables Vol C Tables 4.2.6.8 and 6.1.1.4'
N N 0.0061 0.0033 'International Tables Vol C Tables 4.2.6.8 and 6.1.1.4'
F F 0.0171 0.0103 'International Tables Vol C Tables 4.2.6.8 and 6.1.1.4'
Rh Rh -1.1178 0.9187 'International Tables Vol C Tables 4.2.6.8 and 6.1.1.4'

loop_
_geom_angle_atom_site_label_1
_geom_angle_atom_site_label_2
_geom_angle_atom_site_label_3
_geom_angle
N2 Rh1 C23 111.60(15)
N2 Rh1 C22 131.03(13)
C23 Rh1 C22 39.47(16)
N2 Rh1 N1 64.51(14)
C23 Rh1 N1 175.78(15)
C22 Rh1 N1 141.58(15)
N2 Rh1 C24 121.32(15)
C23 Rh1 C24 38.66(15)
C22 Rh1 C24 65.15(16)
N1 Rh1 C24 144.25(15)
N2 Rh1 C25 153.80(16)
C23 Rh1 C25 65.63(16)
C22 Rh1 C25 64.78(18)
N1 Rh1 C25 118.56(14)
C24 Rh1 C25 39.62(15)
N2 Rh1 C26 166.82(17)
C23 Rh1 C26 65.63(15)
C22 Rh1 C26 38.62(17)
N1 Rh1 C26 117.75(14)
C24 Rh1 C26 65.36(15)
C25 Rh1 C26 38.42(17)
N2 Rh1 C1 32.18(13)
C23 Rh1 C1 143.60(14)
C22 Rh1 C1 151.75(15)
N1 Rh1 C1 32.67(12)
C24 Rh1 C1 138.61(13)
C25 Rh1 C1 141.87(15)
C26 Rh1 C1 149.90(14)
C1 N2 C14 124.8(3)
C1 N2 Rh1 97.4(3)
C14 N2 Rh1 135.7(3)
C5 N1 C1 121.3(3)
C5 N1 Rh1 147.1(3)
C1 N1 Rh1 90.4(2)
N2 C1 N1 106.6(3)
N2 C1 C2 132.1(4)
N1 C1 C2 121.3(4)
N2 C1 Rh1 50.4(2)
N1 C1 Rh1 56.9(2)
C2 C1 Rh1 171.6(3)
C1 C2 C3 116.8(4)
C1 C2 H2 121.6
C3 C2 H2 121.6
C4 C3 C2 120.8(4)
C4 C3 H3 119.6
C2 C3 H3 119.6
C3 C4 C5 120.2(4)
C3 C4 H4 119.9
C5 C4 H4 119.9
N1 C5 C4 119.4(4)
N1 C5 C6 116.8(3)
C4 C5 C6 123.5(4)
C7 C6 C11 121.2(4)
C7 C6 C5 120.3(4)
C11 C6 C5 118.5(4)
C8 C7 C6 118.5(4)
C8 C7 C12 120.1(4)
C6 C7 C12 121.5(4)
C9 C8 C7 120.9(4)
C9 C8 H8 119.6
C7 C8 H8 119.6
C8 C9 C10 120.1(4)
C8 C9 H9 119.9
C10 C9 H9 119.9
C11 C10 C9 120.9(4)
C11 C10 H10 119.6
C9 C10 H10 119.6
C10 C11 C6 118.4(4)
C10 C11 C13 120.5(4)
C6 C11 C13 121.0(4)
C7 C12 H12A 109.5
C7 C12 H12B 109.5
H12A C12 H12B 109.5
C7 C12 H12C 109.5
H12A C12 H12C 109.5
H12B C12 H12C 109.5
C11 C13 H13A 109.5
C11 C13 H13B 109.5
H13A C13 H13B 109.5
C11 C13 H13C 109.5
H13A C13 H13C 109.5
H13B C13 H13C 109.5
C19 C14 C15 120.6(4)
C19 C14 N2 122.3(4)
C15 C14 N2 117.0(4)
C16 C15 C14 118.6(4)
C16 C15 C20 120.1(4)
C14 C15 C20 121.3(4)
C17 C16 C15 120.6(4)
C17 C16 H16 119.7
C15 C16 H16 119.7
C16 C17 C18 120.7(4)
C16 C17 H17 119.7
C18 C17 H17 119.7
C19 C18 C17 120.2(4)
C19 C18 H18 119.9
C17 C18 H18 119.9
C14 C19 C18 119.3(4)
C14 C19 C21 121.1(4)
C18 C19 C21 119.5(4)
C15 C20 H20A 109.5
C15 C20 H20B 109.5
H20A C20 H20B 109.5
C15 C20 H20C 109.5
H20A C20 H20C 109.5
H20B C20 H20C 109.5
C19 C21 H21A 109.5
C19 C21 H21B 109.5
H21A C21 H21B 109.5
C19 C21 H21C 109.5
H21A C21 H21C 109.5
H21B C21 H21C 109.5
C26 C22 C23 109.2(4)
C26 C22 C27 125.9(4)
C23 C22 C27 124.8(4)
C26 C22 Rh1 72.6(2)
C23 C22 Rh1 70.1(2)
C27 C22 Rh1 124.9(4)
C24 C23 C22 107.5(4)
C24 C23 C28 125.3(4)
C22 C23 C28 127.2(4)
C24 C23 Rh1 71.0(2)
C22 C23 Rh1 70.4(2)
C28 C23 Rh1 125.2(3)
C23 C24 C25 108.1(4)
C23 C24 C29 126.2(4)
C25 C24 C29 125.7(4)
C23 C24 Rh1 70.3(2)
C25 C24 Rh1 70.8(2)
C29 C24 Rh1 124.8(3)
C26 C25 C24 108.1(4)
C26 C25 C30 126.7(4)
C24 C25 C30 125.2(4)
C26 C25 Rh1 71.9(2)
C24 C25 Rh1 69.6(2)
C30 C25 Rh1 125.3(3)
C25 C26 C22 107.1(4)
C25 C26 C31 126.2(4)
C22 C26 C31 126.7(4)
C25 C26 Rh1 69.7(2)
C22 C26 Rh1 68.7(2)
C31 C26 Rh1 128.7(3)
C22 C27 H27A 109.5
C22 C27 H27B 109.5
H27A C27 H27B 109.5
C22 C27 H27C 109.5
H27A C27 H27C 109.5
H27B C27 H27C 109.5
C23 C28 H28A 109.5
C23 C28 H28B 109.5
H28A C28 H28B 109.5
C23 C28 H28C 109.5
H28A C28 H28C 109.5
H28B C28 H28C 109.5
C24 C29 H29A 109.5
C24 C29 H29B 109.5
H29A C29 H29B 109.5
C24 C29 H29C 109.5
H29A C29 H29C 109.5
H29B C29 H29C 109.5
C25 C30 H30A 109.5
C25 C30 H30B 109.5
H30A C30 H30B 109.5
C25 C30 H30C 109.5
H30A C30 H30C 109.5
H30B C30 H30C 109.5
C26 C31 H31A 109.5
C26 C31 H31B 109.5
H31A C31 H31B 109.5
C26 C31 H31C 109.5
H31A C31 H31C 109.5
H31B C31 H31C 109.5
C33 C32 C37 115.3(3)
C33 C32 B1 125.3(3)
C37 C32 B1 119.3(3)
C34 C33 C32 122.2(3)
C34 C33 H33 118.9
C32 C33 H33 118.9
C33 C34 C35 121.1(3)
C33 C34 C38 119.5(3)
C35 C34 C38 119.3(3)
C36 C35 C34 118.2(3)
C36 C35 H35 120.9
C34 C35 H35 120.9
C35 C36 C37 120.5(3)
C35 C36 C39 119.7(4)
C37 C36 C39 119.8(3)
C36 C37 C32 122.6(3)
C36 C37 H37 118.7
C32 C37 H37 118.7
F2 C38 F1 106.1(4)
F2 C38 F3 105.9(4)
F1 C38 F3 105.2(4)
F2 C38 C34 113.0(3)
F1 C38 C34 113.6(3)
F3 C38 C34 112.3(4)
F6 C39 F4 107.3(4)
F6 C39 F5 107.5(4)
F4 C39 F5 104.0(4)
F6 C39 C36 112.2(3)
F4 C39 C36 113.2(3)
F5 C39 C36 112.1(3)
C45 C40 C41 115.3(3)
C45 C40 B1 126.2(3)
C41 C40 B1 118.4(3)
C42 C41 C40 122.8(3)
C42 C41 H41 118.6
C40 C41 H41 118.6
C41 C42 C43 120.6(4)
C41 C42 C46 120.3(4)
C43 C42 C46 119.1(4)
C42 C43 C44 117.8(3)
C42 C43 H43 121.1
C44 C43 H43 121.1
C45 C44 C43 120.8(3)
C45 C44 C47 119.0(4)
C43 C44 C47 120.1(4)
C40 C45 C44 122.7(3)
C40 C45 H45 118.7
C44 C45 H45 118.7
F7 C46 F9 106.0(5)
F7 C46 F8 104.8(5)
F9 C46 F8 103.7(4)
F7 C46 C42 112.9(4)
F9 C46 C42 114.7(4)
F8 C46 C42 113.6(4)
F12 C47 F11 104.8(5)
F12 C47 F10 106.7(4)
F11 C47 F10 104.1(4)
F12 C47 C44 112.4(4)
F11 C47 C44 113.0(4)
F10 C47 C44 115.0(4)
C53 C48 C49 115.7(3)
C53 C48 B1 122.9(3)
C49 C48 B1 121.2(3)
C50 C49 C48 122.5(3)
C50 C49 H49 118.8
C48 C49 H49 118.8
C49 C50 C51 120.6(4)
C49 C50 C54 118.2(3)
C51 C50 C54 121.3(4)
C52 C51 C50 117.9(4)
C52 C51 H51 121.1
C50 C51 H51 121.1
C51 C52 C53 121.6(4)
C51 C52 C55 119.7(4)
C53 C52 C55 118.6(4)
C48 C53 C52 121.7(4)
C48 C53 H53 119.2
C52 C53 H53 119.2
F15 C54 F13 106.4(4)
F15 C54 F14 104.4(4)
F13 C54 F14 107.0(4)
F15 C54 C50 112.7(4)
F13 C54 C50 113.2(4)
F14 C54 C50 112.5(3)
F16 C55 F17 106.3(4)
F16 C55 F18 105.9(4)
F17 C55 F18 105.7(4)
F16 C55 C52 113.3(4)
F17 C55 C52 112.1(4)
F18 C55 C52 112.9(4)
C61 C56 C57 115.0(3)
C61 C56 B1 124.4(3)
C57 C56 B1 120.5(3)
C58 C57 C56 122.6(3)
C58 C57 H57 118.7
C56 C57 H57 118.7
C59 C58 C57 121.1(3)
C59 C58 C62 120.1(4)
C57 C58 C62 118.9(4)
C58 C59 C60 117.5(4)
C58 C59 H59 121.3
C60 C59 H59 121.3
C61 C60 C59 121.1(3)
C61 C60 C63 120.0(3)
C59 C60 C63 118.7(3)
C60 C61 C56 122.7(3)
C60 C61 H61 118.6
C56 C61 H61 118.6
F19 C62 F21 108.1(4)
F19 C62 F20 105.0(4)
F21 C62 F20 105.1(4)
F19 C62 C58 112.5(4)
F21 C62 C58 113.2(4)
F20 C62 C58 112.4(4)
F24 C63 F23 106.7(4)
F24 C63 F22 106.2(4)
F23 C63 F22 104.1(3)
F24 C63 C60 114.1(3)
F23 C63 C60 113.2(3)
F22 C63 C60 111.8(3)
C56 B1 C48 112.5(3)
C56 B1 C40 106.5(3)
C48 B1 C40 109.6(3)
C56 B1 C32 112.1(3)
C48 B1 C32 104.6(3)
C40 B1 C32 111.5(3)

loop_
_geom_bond_atom_site_label_1
_geom_bond_atom_site_label_2
_geom_bond_distance
Rh1 N2 1.981(4)
Rh1 C23 2.129(4)
Rh1 C22 2.134(4)
Rh1 N1 2.135(3)
Rh1 C24 2.139(4)
Rh1 C25 2.156(4)
Rh1 C26 2.185(4)
Rh1 C1 2.548(4)
N2 C1 1.368(5)
N2 C14 1.418(6)
N1 C5 1.340(5)
N1 C1 1.375(5)
C1 C2 1.380(6)
C2 C3 1.404(6)
C2 H2 0.9500
C3 C4 1.375(6)
C3 H3 0.9500
C4 C5 1.378(6)
C4 H4 0.9500
C5 C6 1.491(5)
C6 C7 1.400(6)
C6 C11 1.409(6)
C7 C8 1.393(6)
C7 C12 1.494(6)
C8 C9 1.379(6)
C8 H8 0.9500
C9 C10 1.391(7)
C9 H9 0.9500
C10 C11 1.384(6)
C10 H10 0.9500
C11 C13 1.513(6)
C12 H12A 0.9800
C12 H12B 0.9800
C12 H12C 0.9800
C13 H13A 0.9800
C13 H13B 0.9800
C13 H13C 0.9800
C14 C19 1.383(6)
C14 C15 1.417(6)
C15 C16 1.388(6)
C15 C20 1.496(6)
C16 C17 1.368(7)
C16 H16 0.9500
C17 C18 1.392(7)
C17 H17 0.9500
C18 C19 1.384(6)
C18 H18 0.9500
C19 C21 1.525(6)
C20 H20A 0.9800
C20 H20B 0.9800
C20 H20C 0.9800
C21 H21A 0.9800
C21 H21B 0.9800
C21 H21C 0.9800
C22 C26 1.429(6)
C22 C23 1.439(6)
C22 C27 1.494(7)
C23 C24 1.413(6)
C23 C28 1.501(6)
C24 C25 1.456(6)
C24 C29 1.485(6)
C25 C26 1.429(6)
C25 C30 1.491(6)
C26 C31 1.492(6)
C27 H27A 0.9800
C27 H27B 0.9800
C27 H27C 0.9800
C28 H28A 0.9800
C28 H28B 0.9800
C28 H28C 0.9800
C29 H29A 0.9800
C29 H29B 0.9800
C29 H29C 0.9800
C30 H30A 0.9800
C30 H30B 0.9800
C30 H30C 0.9800
C31 H31A 0.9800
C31 H31B 0.9800
C31 H31C 0.9800
F1 C38 1.323(5)
F2 C38 1.321(5)
F3 C38 1.329(5)
F4 C39 1.315(5)
F5 C39 1.334(5)
F6 C39 1.299(5)
F7 C46 1.272(5)
F8 C46 1.298(5)
F9 C46 1.291(5)
F10 C47 1.318(5)
F11 C47 1.316(6)
F12 C47 1.295(6)
F13 C54 1.331(5)
F14 C54 1.332(5)
F15 C54 1.331(5)
F16 C55 1.325(6)
F17 C55 1.325(5)
F18 C55 1.332(6)
F19 C62 1.315(5)
F20 C62 1.325(6)
F21 C62 1.321(5)
F22 C63 1.332(5)
F23 C63 1.324(5)
F24 C63 1.321(5)
C32 C33 1.400(5)
C32 C37 1.405(5)
C32 B1 1.646(6)
C33 C34 1.383(5)
C33 H33 0.9500
C34 C35 1.391(5)
C34 C38 1.499(5)
C35 C36 1.376(5)
C35 H35 0.9500
C36 C37 1.392(5)
C36 C39 1.495(5)
C37 H37 0.9500
C40 C45 1.388(5)
C40 C41 1.407(5)
C40 B1 1.640(5)
C41 C42 1.381(5)
C41 H41 0.9500
C42 C43 1.390(5)
C42 C46 1.480(6)
C43 C44 1.392(6)
C43 H43 0.9500
C44 C45 1.388(5)
C44 C47 1.477(6)
C45 H45 0.9500
C48 C53 1.391(5)
C48 C49 1.405(5)
C48 B1 1.640(5)
C49 C50 1.387(5)
C49 H49 0.9500
C50 C51 1.387(5)
C50 C54 1.484(6)
C51 C52 1.376(6)
C51 H51 0.9500
C52 C53 1.395(6)
C52 C55 1.506(6)
C53 H53 0.9500
C56 C61 1.395(5)
C56 C57 1.403(5)
C56 B1 1.638(6)
C57 C58 1.389(5)
C57 H57 0.9500
C58 C59 1.382(5)
C58 C62 1.506(6)
C59 C60 1.387(5)
C59 H59 0.9500
C60 C61 1.386(5)
C60 C63 1.492(5)
C61 H61 0.9500

loop_
_geom_torsion_atom_site_label_1
_geom_torsion_atom_site_label_2
_geom_torsion_atom_site_label_3
_geom_torsion_atom_site_label_4
_geom_torsion
C23 Rh1 N2 C1 -175.1(2)
C22 Rh1 N2 C1 144.1(2)
N1 Rh1 N2 C1 6.7(2)
C24 Rh1 N2 C1 -133.0(2)
C25 Rh1 N2 C1 -96.6(4)
C26 Rh1 N2 C1 109.7(7)
C23 Rh1 N2 C14 -11.9(5)
C22 Rh1 N2 C14 -52.8(5)
N1 Rh1 N2 C14 169.8(5)
C24 Rh1 N2 C14 30.2(5)
C25 Rh1 N2 C14 66.5(6)
C26 Rh1 N2 C14 -87.1(8)
C1 Rh1 N2 C14 163.2(6)
N2 Rh1 N1 C5 -172.1(6)
C22 Rh1 N1 C5 63.2(6)
C24 Rh1 N1 C5 -63.2(6)
C25 Rh1 N1 C5 -21.4(6)
C26 Rh1 N1 C5 22.4(6)
C1 Rh1 N1 C5 -165.5(7)
N2 Rh1 N1 C1 -6.6(2)
C22 Rh1 N1 C1 -131.3(3)
C24 Rh1 N1 C1 102.3(3)
C25 Rh1 N1 C1 144.1(3)
C26 Rh1 N1 C1 -172.1(2)
C14 N2 C1 N1 -175.5(4)
Rh1 N2 C1 N1 -9.8(3)
C14 N2 C1 C2 3.7(7)
Rh1 N2 C1 C2 169.4(4)
C14 N2 C1 Rh1 -165.7(5)
C5 N1 C1 N2 179.9(4)
Rh1 N1 C1 N2 9.0(3)
C5 N1 C1 C2 0.5(6)
Rh1 N1 C1 C2 -170.3(4)
C5 N1 C1 Rh1 170.8(4)
C23 Rh1 C1 N2 7.7(4)
C22 Rh1 C1 N2 -69.3(3)
N1 Rh1 C1 N2 -168.8(4)
C24 Rh1 C1 N2 70.9(3)
C25 Rh1 C1 N2 134.7(3)
C26 Rh1 C1 N2 -154.7(3)
N2 Rh1 C1 N1 168.8(4)
C23 Rh1 C1 N1 176.5(3)
C22 Rh1 C1 N1 99.5(4)
C24 Rh1 C1 N1 -120.3(3)
C25 Rh1 C1 N1 -56.5(4)
C26 Rh1 C1 N1 14.1(4)
N2 C1 C2 C3 -178.9(5)
N1 C1 C2 C3 0.3(6)
C1 C2 C3 C4 -2.3(7)
C2 C3 C4 C5 3.6(8)
C1 N1 C5 C4 0.7(6)
Rh1 N1 C5 C4 163.7(4)
C1 N1 C5 C6 175.7(4)
Rh1 N1 C5 C6 -21.4(8)
C3 C4 C5 N1 -2.8(7)
C3 C4 C5 C6 -177.4(4)
N1 C5 C6 C7 103.8(5)
C4 C5 C6 C7 -81.5(6)
N1 C5 C6 C11 -76.0(5)
C4 C5 C6 C11 98.7(5)
C11 C6 C7 C8 1.6(6)
C5 C6 C7 C8 -178.2(4)
C11 C6 C7 C12 -178.0(4)
C5 C6 C7 C12 2.1(6)
C6 C7 C8 C9 -2.0(6)
C12 C7 C8 C9 177.6(4)
C7 C8 C9 C10 1.1(7)
C8 C9 C10 C11 0.2(7)
C9 C10 C11 C6 -0.6(6)
C9 C10 C11 C13 -178.8(4)
C7 C6 C11 C10 -0.4(6)
C5 C6 C11 C10 179.5(4)
C7 C6 C11 C13 177.8(4)
C5 C6 C11 C13 -2.3(6)
C1 N2 C14 C19 67.2(6)
Rh1 N2 C14 C19 -92.3(5)
C1 N2 C14 C15 -115.5(5)
Rh1 N2 C14 C15 85.0(5)
C19 C14 C15 C16 2.1(6)
N2 C14 C15 C16 -175.3(4)
C19 C14 C15 C20 -177.4(4)
N2 C14 C15 C20 5.2(6)
C14 C15 C16 C17 -1.1(6)
C20 C15 C16 C17 178.5(4)
C15 C16 C17 C18 -0.5(7)
C16 C17 C18 C19 1.0(7)
C15 C14 C19 C18 -1.7(6)
N2 C14 C19 C18 175.6(4)
C15 C14 C19 C21 -179.1(4)
N2 C14 C19 C21 -1.9(6)
C17 C18 C19 C14 0.1(7)
C17 C18 C19 C21 177.6(4)
N2 Rh1 C22 C26 -168.1(2)
C23 Rh1 C22 C26 118.7(4)
N1 Rh1 C22 C26 -67.8(4)
C24 Rh1 C22 C26 81.0(3)
C25 Rh1 C22 C26 37.1(2)
C1 Rh1 C22 C26 -126.8(3)
N2 Rh1 C22 C23 73.2(3)
N1 Rh1 C22 C23 173.5(2)
C24 Rh1 C22 C23 -37.7(2)
C25 Rh1 C22 C23 -81.6(3)
C26 Rh1 C22 C23 -118.7(4)
C1 Rh1 C22 C23 114.5(3)
N2 Rh1 C22 C27 -46.0(5)
C23 Rh1 C22 C27 -119.2(5)
N1 Rh1 C22 C27 54.3(5)
C24 Rh1 C22 C27 -156.9(5)
C25 Rh1 C22 C27 159.2(5)
C26 Rh1 C22 C27 122.1(5)
C1 Rh1 C22 C27 -4.7(6)
C26 C22 C23 C24 -0.7(5)
C27 C22 C23 C24 -179.0(4)
Rh1 C22 C23 C24 61.7(3)
C26 C22 C23 C28 177.6(4)
C27 C22 C23 C28 -0.6(8)
Rh1 C22 C23 C28 -119.9(4)
C26 C22 C23 Rh1 -62.5(3)
C27 C22 C23 Rh1 119.3(5)
N2 Rh1 C23 C24 113.6(2)
C22 Rh1 C23 C24 -117.4(4)
C25 Rh1 C23 C24 -38.1(2)
C26 Rh1 C23 C24 -80.4(3)
C1 Rh1 C23 C24 109.2(3)
N2 Rh1 C23 C22 -129.0(2)
C24 Rh1 C23 C22 117.4(4)
C25 Rh1 C23 C22 79.3(3)
C26 Rh1 C23 C22 36.9(3)
C1 Rh1 C23 C22 -133.5(3)
N2 Rh1 C23 C28 -6.7(4)
C22 Rh1 C23 C28 122.3(5)
C24 Rh1 C23 C28 -120.3(5)
C25 Rh1 C23 C28 -158.4(4)
C26 Rh1 C23 C28 159.3(4)
C1 Rh1 C23 C28 -11.1(5)
C22 C23 C24 C25 -0.3(5)
C28 C23 C24 C25 -178.7(4)
Rh1 C23 C24 C25 61.0(3)
C22 C23 C24 C29 179.4(4)
C28 C23 C24 C29 1.0(7)
Rh1 C23 C24 C29 -119.2(4)
C22 C23 C24 Rh1 -61.3(3)
C28 C23 C24 Rh1 120.3(4)
N2 Rh1 C24 C23 -85.9(3)
C22 Rh1 C24 C23 38.5(2)
N1 Rh1 C24 C23 -175.0(2)
C25 Rh1 C24 C23 118.3(4)
C26 Rh1 C24 C23 81.2(3)
C1 Rh1 C24 C23 -122.0(2)
N2 Rh1 C24 C25 155.8(2)
C23 Rh1 C24 C25 -118.3(4)
C22 Rh1 C24 C25 -79.8(3)
N1 Rh1 C24 C25 66.8(3)
C26 Rh1 C24 C25 -37.1(3)
C1 Rh1 C24 C25 119.7(3)
N2 Rh1 C24 C29 35.1(4)
C23 Rh1 C24 C29 121.0(5)
C22 Rh1 C24 C29 159.5(4)
N1 Rh1 C24 C29 -53.9(4)
C25 Rh1 C24 C29 -120.7(5)
C26 Rh1 C24 C29 -157.8(4)
C1 Rh1 C24 C29 -1.0(5)
C23 C24 C25 C26 1.2(5)
C29 C24 C25 C26 -178.5(4)
Rh1 C24 C25 C26 61.9(3)
C23 C24 C25 C30 179.9(4)
C29 C24 C25 C30 0.1(7)
Rh1 C24 C25 C30 -119.4(4)
C23 C24 C25 Rh1 -60.7(3)
C29 C24 C25 Rh1 119.6(4)
N2 Rh1 C25 C26 -170.6(3)
C23 Rh1 C25 C26 -80.9(3)
C22 Rh1 C25 C26 -37.3(2)
N1 Rh1 C25 C26 99.6(3)
C24 Rh1 C25 C26 -118.1(4)
C1 Rh1 C25 C26 130.4(3)
N2 Rh1 C25 C24 -52.5(5)
C23 Rh1 C25 C24 37.2(2)
C22 Rh1 C25 C24 80.8(3)
N1 Rh1 C25 C24 -142.3(2)
C26 Rh1 C25 C24 118.1(4)
C1 Rh1 C25 C24 -111.5(3)
N2 Rh1 C25 C30 66.8(5)
C23 Rh1 C25 C30 156.5(4)
C22 Rh1 C25 C30 -159.8(4)
N1 Rh1 C25 C30 -23.0(4)
C24 Rh1 C25 C30 119.4(5)
C26 Rh1 C25 C30 -122.6(5)
C1 Rh1 C25 C30 7.9(5)
C24 C25 C26 C22 -1.6(5)
C30 C25 C26 C22 179.7(4)
Rh1 C25 C26 C22 58.8(3)
C24 C25 C26 C31 175.9(4)
C30 C25 C26 C31 -2.8(7)
Rh1 C25 C26 C31 -123.7(4)
C24 C25 C26 Rh1 -60.4(3)
C30 C25 C26 Rh1 120.9(4)
C23 C22 C26 C25 1.5(5)
C27 C22 C26 C25 179.7(4)
Rh1 C22 C26 C25 -59.4(3)
C23 C22 C26 C31 -176.0(4)
C27 C22 C26 C31 2.2(7)
Rh1 C22 C26 C31 123.1(4)
C23 C22 C26 Rh1 60.9(3)
C27 C22 C26 Rh1 -120.9(5)
N2 Rh1 C26 C25 161.6(6)
C23 Rh1 C26 C25 80.9(3)
C22 Rh1 C26 C25 118.7(4)
N1 Rh1 C26 C25 -101.9(3)
C24 Rh1 C26 C25 38.2(2)
C1 Rh1 C26 C25 -110.4(3)
N2 Rh1 C26 C22 42.9(7)
C23 Rh1 C26 C22 -37.7(3)
N1 Rh1 C26 C22 139.5(2)
C24 Rh1 C26 C22 -80.4(3)
C25 Rh1 C26 C22 -118.7(4)
C1 Rh1 C26 C22 130.9(3)
N2 Rh1 C26 C31 -77.8(8)
C23 Rh1 C26 C31 -158.4(5)
C22 Rh1 C26 C31 -120.7(5)
N1 Rh1 C26 C31 18.7(5)
C24 Rh1 C26 C31 158.9(5)
C25 Rh1 C26 C31 120.6(5)
C1 Rh1 C26 C31 10.2(6)
C37 C32 C33 C34 2.8(5)
B1 C32 C33 C34 178.4(3)
C32 C33 C34 C35 -0.6(6)
C32 C33 C34 C38 -177.4(3)
C33 C34 C35 C36 -1.2(6)
C38 C34 C35 C36 175.6(4)
C34 C35 C36 C37 0.7(6)
C34 C35 C36 C39 179.5(3)
C35 C36 C37 C32 1.7(6)
C39 C36 C37 C32 -177.2(3)
C33 C32 C37 C36 -3.3(5)
B1 C32 C37 C36 -179.2(3)
C33 C34 C38 F2 -35.8(5)
C35 C34 C38 F2 147.4(4)
C33 C34 C38 F1 -156.8(4)
C35 C34 C38 F1 26.4(6)
C33 C34 C38 F3 83.9(5)
C35 C34 C38 F3 -93.0(4)
C35 C36 C39 F6 -96.6(5)
C37 C36 C39 F6 82.3(5)
C35 C36 C39 F4 25.1(5)
C37 C36 C39 F4 -156.1(4)
C35 C36 C39 F5 142.4(4)
C37 C36 C39 F5 -38.8(5)
C45 C40 C41 C42 2.9(5)
B1 C40 C41 C42 -177.8(3)
C40 C41 C42 C43 -2.0(6)
C40 C41 C42 C46 175.7(4)
C41 C42 C43 C44 0.9(6)
C46 C42 C43 C44 -176.8(4)
C42 C43 C44 C45 -1.0(6)
C42 C43 C44 C47 175.3(4)
C41 C40 C45 C44 -2.9(5)
B1 C40 C45 C44 177.8(4)
C43 C44 C45 C40 2.1(6)
C47 C44 C45 C40 -174.2(4)
C41 C42 C46 F7 -91.0(6)
C43 C42 C46 F7 86.7(6)
C41 C42 C46 F9 147.4(5)
C43 C42 C46 F9 -34.9(6)
C41 C42 C46 F8 28.2(6)
C43 C42 C46 F8 -154.1(4)
C45 C44 C47 F12 65.0(6)
C43 C44 C47 F12 -111.3(5)
C45 C44 C47 F11 -53.3(6)
C43 C44 C47 F11 130.4(5)
C45 C44 C47 F10 -172.7(4)
C43 C44 C47 F10 11.0(7)
C53 C48 C49 C50 -2.8(5)
B1 C48 C49 C50 -177.8(3)
C48 C49 C50 C51 2.6(6)
C48 C49 C50 C54 -177.0(4)
C49 C50 C51 C52 -0.3(5)
C54 C50 C51 C52 179.3(4)
C50 C51 C52 C53 -1.7(6)
C50 C51 C52 C55 -179.4(4)
C49 C48 C53 C52 0.8(5)
B1 C48 C53 C52 175.8(3)
C51 C52 C53 C48 1.4(6)
C55 C52 C53 C48 179.2(4)
C49 C50 C54 F15 56.9(5)
C51 C50 C54 F15 -122.7(4)
C49 C50 C54 F13 177.7(4)
C51 C50 C54 F13 -1.9(6)
C49 C50 C54 F14 -60.8(5)
C51 C50 C54 F14 119.7(4)
C51 C52 C55 F16 -27.1(6)
C53 C52 C55 F16 155.0(4)
C51 C52 C55 F17 93.2(5)
C53 C52 C55 F17 -84.7(5)
C51 C52 C55 F18 -147.6(4)
C53 C52 C55 F18 34.6(6)
C61 C56 C57 C58 2.2(5)
B1 C56 C57 C58 178.0(3)
C56 C57 C58 C59 -1.2(6)
C56 C57 C58 C62 179.9(4)
C57 C58 C59 C60 -0.1(6)
C62 C58 C59 C60 178.8(4)
C58 C59 C60 C61 0.2(6)
C58 C59 C60 C63 -176.1(4)
C59 C60 C61 C56 0.9(6)
C63 C60 C61 C56 177.2(4)
C57 C56 C61 C60 -2.0(5)
B1 C56 C61 C60 -177.7(3)
C59 C58 C62 F19 118.4(5)
C57 C58 C62 F19 -62.7(5)
C59 C58 C62 F21 -4.5(6)
C57 C58 C62 F21 174.4(4)
C59 C58 C62 F20 -123.4(4)
C57 C58 C62 F20 55.5(5)
C61 C60 C63 F24 154.8(4)
C59 C60 C63 F24 -28.8(6)
C61 C60 C63 F23 32.4(5)
C59 C60 C63 F23 -151.2(4)
C61 C60 C63 F22 -84.7(5)
C59 C60 C63 F22 91.6(4)
C61 C56 B1 C48 -16.8(5)
C57 C56 B1 C48 167.8(3)
C61 C56 B1 C40 103.4(4)
C57 C56 B1 C40 -72.1(4)
C61 C56 B1 C32 -134.4(4)
C57 C56 B1 C32 50.2(4)
C53 C48 B1 C56 141.3(3)
C49 C48 B1 C56 -44.0(5)
C53 C48 B1 C40 22.9(5)
C49 C48 B1 C40 -162.4(3)
C53 C48 B1 C32 -96.8(4)
C49 C48 B1 C32 77.9(4)
C45 C40 B1 C56 110.6(4)
C41 C40 B1 C56 -68.6(4)
C45 C40 B1 C48 -127.3(4)
C41 C40 B1 C48 53.4(4)
C45 C40 B1 C32 -12.0(5)
C41 C40 B1 C32 168.8(3)
C33 C32 B1 C56 15.4(5)
C37 C32 B1 C56 -169.1(3)
C33 C32 B1 C48 -106.9(4)
C37 C32 B1 C48 68.6(4)
C33 C32 B1 C40 134.7(3)
C37 C32 B1 C40 -49.8(4)
